data_1560261
loop_
_publ_author_name
'Najla Mahbouli Rhouma'
'Ali Rayes'
'Francesco Mezzadri'
'Davide Delmonte'
'Riccardi Cabassi'
'Gianluca Calestani'
'Mohamed Loukil'

_publ_section_title
;
 Structural and electrical phase transitions in the
 [(C2H5)4N]2ZnI3.86Cl0.14 system
;
_journal_name_full 'Journal of Solid State Chemistry'
_journal_page_first 60
_journal_page_last 66
_journal_paper_doi 10.1016/j.jssc.2017.08.029
_journal_volume 256
_journal_year 2017
_chemical_formula_moiety '2(C8 H20 N), Cl0.14 I3.86 Zn'
_chemical_formula_sum 'C16 H40 Cl0.14 I3.86 N2 Zn'
_chemical_formula_weight 820.44
_chemical_name_common
;
2(C8 H20 N), Cl0.14 I3.86 Zn
;
_space_group_IT_number 33
_space_group_name_Hall 'P 2c -2n'
_space_group_name_H-M_alt 'P n a 21'
_symmetry_cell_setting orthorhombic
_symmetry_Int_Tables_number 33
_symmetry_space_group_name_Hall 'P 2c -2n'
_symmetry_space_group_name_H-M 'P n a 21'
_cell_angle_alpha 90
_cell_angle_beta 90
_cell_angle_gamma 90
_cell_formula_units_Z 4
_cell_length_a 15.718(2)
_cell_length_b 17.893(3)
_cell_length_c 10.5835(15)
_cell_measurement_temperature 453(1)
_cell_volume 2976.5(8)
_diffrn_ambient_temperature 453(1)
_diffrn_detector_type Si(Li)
_diffrn_measurement_device_type 'Thermo Xtra'
_diffrn_radiation_probe x-ray
_diffrn_radiation_type CuK\a
_diffrn_radiation_wavelength 1.5418
_exptl_absorpt_coefficient_mu 47.821
_exptl_crystal_density_diffrn 1.940
_exptl_crystal_F_000 1542
_pd_instr_location ' ?'
_pd_meas_2theta_range_inc 0.025
_pd_meas_2theta_range_max 35.000
_pd_meas_2theta_range_min 5.000
_pd_meas_number_of_points 1201
_pd_proc_2theta_range_inc 0.025
_pd_proc_2theta_range_max 35
_pd_proc_2theta_range_min 5
_pd_proc_ls_background_function '20 Legendre polynoms'
_pd_proc_ls_pref_orient_corr none
_pd_proc_ls_profile_function Pseudo-Voigt
_pd_proc_ls_prof_R_factor 0.0470
_pd_proc_ls_prof_wR_expected 0.4479
_pd_proc_ls_prof_wR_factor 0.0663
_refine_ls_goodness_of_fit_all 0.15
_refine_ls_number_constraints 1
_refine_ls_number_parameters 55
_refine_ls_number_restraints 9
_refine_ls_R_factor_all 0.1845
_refine_ls_R_factor_gt 0.1266
_refine_ls_shift/su_max 0.0459
_refine_ls_shift/su_mean 0.0080
_refine_ls_weighting_scheme sigma
_refine_ls_wR_factor_all 0.1569
_refine_ls_wR_factor_gt 0.1381
_cod_data_source_file JSSC-2017-256-60-5.cif
_cod_data_source_block I
_cod_depositor_comments
;
The following automatic conversions were performed:

data item '_diffrn_radiation_probe' value 'X-ray' was changed to
'x-ray' in accordance with the built-in table derived from the CIF
Core dictionary named 'cif_core.dic' version 2.4.5 last updated on
2014-11-21.

Automatic conversion script
Id: cif_fix_values 8369 2020-08-20 11:38:08Z andrius 
;
_cod_original_cell_volume 2976.6(7)
_cod_database_code 1560261

loop_
_space_group_symop_id
_space_group_symop_operation_xyz
1 x,y,z
2 -x,-y,z+1/2
3 x+1/2,-y+1/2,z
4 -x+1/2,y+1/2,z+1/2

loop_
_atom_site_label
_atom_site_type_symbol
_atom_site_fract_x
_atom_site_fract_y
_atom_site_fract_z
_atom_site_adp_type
_atom_site_U_iso_or_equiv
_atom_site_site_symmetry_multiplicity
_atom_site_occupancy
_atom_site_calc_flag
_atom_site_refinement_flags
_atom_site_disorder_assembly
_atom_site_disorder_group
Zn1 Zn 0.2483(14) 0.9105(9) 0.250(2) Uiso 0.23(6) 4 1 d . . .
I1 I 0.3085(19) 1.0460(11) 0.268(3) Uiso 0.282(17) 4 0.965 d . . .
Cl1 Cl 0.3085(19) 1.0460(11) 0.268(3) Uiso 0.282(17) 4 0.035 d . . .
I2 I 0.2639(17) 0.8640(12) 0.019(2) Uiso 0.282(17) 4 0.965 d . . .
Cl2 Cl 0.2639(17) 0.8640(12) 0.019(2) Uiso 0.282(17) 4 0.035 d . . .
I3 I 0.332(2) 0.8232(13) 0.399(2) Uiso 0.282(17) 4 0.965 d . . .
Cl3 Cl 0.332(2) 0.8232(13) 0.399(2) Uiso 0.282(17) 4 0.035 d . . .
I4 I 0.0890(16) 0.9101(16) 0.313(4) Uiso 0.282(17) 4 0.965 d . . .
Cl4 Cl 0.0890(16) 0.9101(16) 0.313(4) Uiso 0.282(17) 4 0.035 d . . .
Tea1 Re 0.021(7) 0.204(6) 0.172(6) Uiso 2.21(13) 4 1 d . . .
Tea2 Re 0.192(5) 0.581(3) 0.229(9) Uiso 1.74(7) 4 1 d . . .

loop_
_atom_type_symbol
_atom_type_scat_dispersion_real
_atom_type_scat_dispersion_imag
_atom_type_scat_source
Cl 0.3639 0.7018 'International Tables Vol C tables 4.2.6.8 and 6.1.1.1'
I -0.3257 6.8362 'International Tables Vol C tables 4.2.6.8 and 6.1.1.1'
Re -5.2083 5.8923 'International Tables Vol C tables 4.2.6.8 and 6.1.1.1'
Zn -1.5491 0.6778 'International Tables Vol C tables 4.2.6.8 and 6.1.1.1'

loop_
_geom_bond_atom_site_label_1
_geom_bond_atom_site_label_2
_geom_bond_site_symmetry_1
_geom_bond_site_symmetry_2
_geom_bond_distance
Zn1 I1 . . 2.61(3)
Zn1 I2 . . 2.59(4)
Zn1 I3 . . 2.58(3)
Zn1 I4 . . 2.59(4)
I1 Cl1 . . 0
I2 Cl2 . . 0
I3 Cl3 . . 0
I4 Cl4 . . 0

loop_
_restr_distance_atom_site_label_1
_restr_distance_site_symmetry_1
_restr_distance_atom_site_label_2
_restr_distance_site_symmetry_2
_restr_distance_target
_restr_distance_target_weight_param
Zn1 . I1 . 2.6 0.01
Zn1 . I2 . 2.6 0.01
Zn1 . I3 . 2.6 0.01
Zn1 . I4 . 2.6 0.01

loop_
_restr_equal_angle_atom_site_label_1
_restr_equal_angle_site_symmetry_1
_restr_equal_angle_atom_site_label_2
_restr_equal_angle_site_symmetry_2
_restr_equal_angle_atom_site_label_3
_restr_equal_angle_site_symmetry_3
_restr_equal_angle_class_class_id
_restr_equal_angle_class_target_weight_param
I1 . Zn1 . I2 . 1 0.05
I1 . Zn1 . I3 . 1 0.05
I1 . Zn1 . I4 . 1 0.05
I2 . Zn1 . I3 . 1 0.05
I4 . Zn1 . I2 . 1 0.05
I4 . Zn1 . I3 . 1 0.05
